data_7042625
loop_
_publ_author_name
'Ho, Peter Cheng-Wei'
'Rafique, Jamal'
'Lee, Jiwon'
'Lee, Myongwon Lucia'
'Jenkins, Hilary A.'
'Britten, James F.'
'Braga, Antonio Luiz'
'Vargas-Baca, Ignacio'

_publ_section_title
;
 Synthesis and Structural Characterisation of the Aggregates of
 Benzo-1,2-Chalcogenazole 2-Oxides
;
_journal_name_full 'Dalton Trans.'
_journal_paper_doi 10.1039/C7DT00612H
_journal_year 2017
_chemical_formula_moiety 'C42 H30 N6 O6 Te6, 1.78(C H2 Cl2), 0.22(H2 O1)'
_chemical_formula_sum 'C43.78 H34 Cl3.56 N6 O6.22 Te6'
_chemical_formula_weight 1635.57
_space_group_crystal_system trigonal
_space_group_IT_number 144
_space_group_name_Hall 'P 31'
_space_group_name_H-M_alt 'P 31'
_symmetry_space_group_name_Hall 'P 31'
_symmetry_space_group_name_H-M 'P 31'
_atom_sites_solution_hydrogens mixed
_atom_sites_solution_primary direct
_audit_creation_date 2016-10-03
_audit_creation_method
;
Olex2 1.2
(compiled 2016.02.19 svn.r3266 for OlexSys, GUI svn.r5155)
;
_audit_update_record
;
2017-03-16 deposited with the CCDC.
2017-04-03 downloaded from the CCDC.
;
_cell_angle_alpha 90
_cell_angle_beta 90
_cell_angle_gamma 120
_cell_formula_units_Z 3
_cell_length_a 14.4246(7)
_cell_length_b 14.4246(7)
_cell_length_c 21.3472(12)
_cell_measurement_reflns_used 9854
_cell_measurement_temperature 100(2)
_cell_measurement_theta_max 32.255
_cell_measurement_theta_min 2.510
_cell_volume 3846.6(3)
_computing_cell_refinement 'SAINT v8.34A (Bruker, 2013)'
_computing_data_collection 'APEX2 v2014.9-0 (Bruker, 2014)'
_computing_data_reduction 'SAINT v8.34A (Bruker, 2013)'
_computing_molecular_graphics 'Olex2 (Dolomanov et al., 2009)'
_computing_publication_material 'Olex2 (Dolomanov et al., 2009)'
_computing_structure_refinement 'ShelXL (Sheldrick, 2015)'
_computing_structure_solution 'ShelXT (Sheldrick, 2015)'
_diffrn_ambient_temperature 100.15
_diffrn_measured_fraction_theta_full 0.999
_diffrn_measured_fraction_theta_max 0.998
_diffrn_measurement_device_type 'Bruker APEX-II CCD'
_diffrn_measurement_method '\f and \w scans'
_diffrn_radiation_type MoK\a
_diffrn_radiation_wavelength 0.71073
_diffrn_reflns_av_R_equivalents 0.0477
_diffrn_reflns_av_unetI/netI 0.0360
_diffrn_reflns_Laue_measured_fraction_full 0.999
_diffrn_reflns_Laue_measured_fraction_max 0.998
_diffrn_reflns_limit_h_max 22
_diffrn_reflns_limit_h_min -22
_diffrn_reflns_limit_k_max 22
_diffrn_reflns_limit_k_min -22
_diffrn_reflns_limit_l_max 33
_diffrn_reflns_limit_l_min -33
_diffrn_reflns_number 131669
_diffrn_reflns_point_group_measured_fraction_full 0.999
_diffrn_reflns_point_group_measured_fraction_max 0.998
_diffrn_reflns_theta_full 26.000
_diffrn_reflns_theta_max 33.536
_diffrn_reflns_theta_min 2.510
_diffrn_standards_number 0
_exptl_absorpt_coefficient_mu 3.605
_exptl_absorpt_correction_T_max 0.7000
_exptl_absorpt_correction_T_min 0.5727
_exptl_absorpt_correction_type multi-scan
_exptl_absorpt_process_details
;
SADABS-2014/4 (Bruker,2014/4) was used for absorption correction.
wR2(int) was 0.0631 before and 0.0552 after correction.
The Ratio of minimum to maximum transmission is 0.8181.
The \l/2 correction factor is 0.00150.
;
_exptl_crystal_colour colourless
_exptl_crystal_colour_primary colourless
_exptl_crystal_density_diffrn 2.118
_exptl_crystal_description block
_exptl_crystal_F_000 2283
_exptl_crystal_size_max 0.169
_exptl_crystal_size_mid 0.125
_exptl_crystal_size_min 0.1
_refine_diff_density_max 1.669
_refine_diff_density_min -0.673
_refine_diff_density_rms 0.149
_refine_ls_abs_structure_details
;
 Refined as an inversion twin.
;
_refine_ls_abs_structure_Flack 0.51(2)
_refine_ls_extinction_method none
_refine_ls_goodness_of_fit_ref 1.031
_refine_ls_hydrogen_treatment mixed
_refine_ls_matrix_type full
_refine_ls_number_parameters 602
_refine_ls_number_reflns 20091
_refine_ls_number_restraints 1
_refine_ls_restrained_S_all 1.031
_refine_ls_R_factor_all 0.0434
_refine_ls_R_factor_gt 0.0330
_refine_ls_shift/su_max 0.001
_refine_ls_shift/su_mean 0.000
_refine_ls_structure_factor_coef Fsqd
_refine_ls_weighting_details 'w=1/[\s^2^(Fo^2^)+(0.0264P)^2^+4.2435P] where P=(Fo^2^+2Fc^2^)/3'
_refine_ls_weighting_scheme calc
_refine_ls_wR_factor_gt 0.0644
_refine_ls_wR_factor_ref 0.0686
_reflns_Friedel_coverage 1.000
_reflns_Friedel_fraction_full 0.999
_reflns_Friedel_fraction_max 0.998
_reflns_number_gt 17518
_reflns_number_total 20091
_reflns_threshold_expression 'I > 2\s(I)'
_cod_data_source_file c7dt00612h2.cif
_cod_data_source_block ph462_2_0m_a
_cod_original_cell_volume 3846.6(4)
_cod_database_code 7042625
_shelx_space_group_comment
;
The symmetry employed for this shelxl refinement is uniquely defined
by the following loop, which should always be used as a source of
symmetry information in preference to the above space-group names.
They are only intended as comments.
;
_shelx_estimated_absorpt_t_max 0.714
_shelx_estimated_absorpt_t_min 0.581
_olex2_refinement_description
;
1. Twinned data refinement
 Scales: 0.49(2) 0.51(2)
2. Fixed Uiso
 At 1.2 times of:
  All C(H) groups, All C(H,H) groups
 At 1.5 times of:
  All O(H,H) groups
3. Uiso/Uaniso restraints and constraints
Uiso(C44) = Uiso(O44A)
4. Rigid body (RIGU) restrains
 C44, Cl4, Cl3
 with sigma for 1-2 distances of 0.004 and sigma for 1-3 distances of 0.004
5. Others
 Sof(O44A)=Sof(H44C)=Sof(H44D)=1-FVAR(1)
 Sof(C44)=Sof(H44A)=Sof(H44B)=Sof(Cl3)=Sof(Cl4)=FVAR(1)
6.a Free rotating group:
 O44A(H44C,H44D)
6.b Secondary CH2 refined with riding coordinates:
 C43(H43A,H43B), C44(H44A,H44B)
6.c Aromatic/amide H refined with riding coordinates:
 C42(H42), C4(H4), C41(H41), C12(H12), C28(H28), C32(H32), C13(H13), C5(H5),
 C6(H6), C19(H19), C14(H14), C21(H21), C40(H40), C31(H31), C20(H20), C7(H7),
 C34(H34), C3(H3), C35(H35), C17(H17), C25(H25), C11(H11), C38(H38), C33(H33),
 C26(H26), C10(H10), C27(H27), C24(H24), C39(H39)
;
_shelx_shelxl_version_number 2014/7
_olex2_submission_special_instructions 'No special instructions were received'

loop_
_space_group_symop_operation_xyz
'x, y, z'
'-y, x-y, z+1/3'
'-x+y, -x, z+2/3'

loop_
_atom_site_label
_atom_site_type_symbol
_atom_site_fract_x
_atom_site_fract_y
_atom_site_fract_z
_atom_site_U_iso_or_equiv
_atom_site_adp_type
_atom_site_occupancy
_atom_site_site_symmetry_order
_atom_site_calc_flag
_atom_site_refinement_flags_posn
_atom_site_refinement_flags_adp
_atom_site_refinement_flags_occupancy
_atom_site_disorder_assembly
_atom_site_disorder_group
Te3 Te 0.44432(3) 0.39457(3) 0.48611(2) 0.01624(7) Uani 1 1 d . . . . .
Te5 Te 0.94027(3) 0.68766(3) 0.49258(2) 0.01785(8) Uani 1 1 d . . . . .
Te1 Te 0.66629(3) 0.90635(3) 0.48191(2) 0.01845(8) Uani 1 1 d . . . . .
Te6 Te 0.92058(3) 0.92762(3) 0.52407(2) 0.01696(7) Uani 1 1 d . . . . .
Te2 Te 0.42482(3) 0.64024(3) 0.51173(2) 0.01823(8) Uani 1 1 d . . . . .
Te4 Te 0.70577(3) 0.42082(3) 0.51580(2) 0.01794(8) Uani 1 1 d . . . . .
O6 O 0.7994(4) 0.9887(4) 0.4161(2) 0.0266(10) Uani 1 1 d . . . . .
O4 O 0.9017(4) 0.5673(4) 0.4197(2) 0.0253(9) Uani 1 1 d . . . . .
O2 O 0.3644(4) 0.4410(3) 0.41517(19) 0.0224(9) Uani 1 1 d . . . . .
O5 O 0.9902(4) 0.8740(4) 0.59676(18) 0.0228(9) Uani 1 1 d . . . . .
O1 O 0.4702(4) 0.7676(4) 0.5803(2) 0.0254(9) Uani 1 1 d . . . . .
O3 O 0.5785(3) 0.3327(4) 0.5844(2) 0.0230(9) Uani 1 1 d . . . . .
N5 N 1.0078(4) 0.7932(4) 0.5784(2) 0.0205(10) Uani 1 1 d . . . . .
N3 N 0.4820(4) 0.3237(4) 0.5702(2) 0.0197(10) Uani 1 1 d . . . . .
N1 N 0.5535(4) 0.8668(4) 0.5640(2) 0.0195(10) Uani 1 1 d . . . . .
N2 N 0.3496(4) 0.5247(4) 0.4306(2) 0.0190(9) Uani 1 1 d . . . . .
N6 N 0.8936(4) 0.9985(4) 0.4361(2) 0.0194(9) Uani 1 1 d . . . . .
N4 N 0.8176(4) 0.4682(4) 0.4327(2) 0.0192(9) Uani 1 1 d . . . . .
C29 C 1.0318(5) 0.6309(5) 0.5381(3) 0.0210(12) Uani 1 1 d . . . . .
C18 C 0.2019(5) 0.3028(5) 0.5150(3) 0.0242(12) Uani 1 1 d . . . . .
C1 C 0.7228(5) 1.0528(5) 0.5291(3) 0.0208(11) Uani 1 1 d . . . . .
C42 C 1.1710(5) 1.1086(5) 0.3894(3) 0.0260(13) Uani 1 1 d . . . . .
H42 H 1.1730 1.1400 0.3499 0.031 Uiso 1 1 calc R . . . .
C4 C 0.8080(5) 1.1511(5) 0.5093(3) 0.0247(12) Uani 1 1 d . . . . .
H4 H 0.8445 1.1564 0.4712 0.030 Uiso 1 1 calc R . . . .
C9 C 0.2745(5) 0.6333(5) 0.4128(3) 0.0210(12) Uani 1 1 d . . . . .
C41 C 1.2634(5) 1.1170(5) 0.4141(3) 0.0266(13) Uani 1 1 d . . . . .
H41 H 1.3284 1.1522 0.3911 0.032 Uiso 1 1 calc R . . . .
C15 C 0.2990(5) 0.3143(5) 0.5353(3) 0.0193(11) Uani 1 1 d . . . . .
C12 C 0.2502(6) 0.8034(6) 0.4509(4) 0.0347(17) Uani 1 1 d . . . . .
H12 H 0.2413 0.8615 0.4639 0.042 Uiso 1 1 calc R . . . .
C28 C 0.6733(6) 0.1976(5) 0.3696(3) 0.0278(13) Uani 1 1 d . . . . .
H28 H 0.7110 0.2040 0.3319 0.033 Uiso 1 1 calc R . . . .
C32 C 1.0446(5) 0.5470(5) 0.5157(3) 0.0282(14) Uani 1 1 d . . . . .
H32 H 1.0109 0.5106 0.4780 0.034 Uiso 1 1 calc R . . . .
C13 C 0.1964(6) 0.7451(6) 0.3987(3) 0.0312(15) Uani 1 1 d . . . . .
H13 H 0.1522 0.7643 0.3757 0.037 Uiso 1 1 calc R . . . .
C2 C 0.6673(5) 1.0472(5) 0.5842(3) 0.0205(11) Uani 1 1 d . . . . .
C5 C 0.8382(6) 1.2407(6) 0.5465(4) 0.0327(15) Uani 1 1 d . . . . .
H5 H 0.8974 1.3071 0.5338 0.039 Uiso 1 1 calc R . . . .
C6 C 0.7852(6) 1.2368(5) 0.6015(3) 0.0306(15) Uani 1 1 d . . . . .
H6 H 0.8071 1.2997 0.6257 0.037 Uiso 1 1 calc R . . . .
C16 C 0.3040(5) 0.2670(5) 0.5921(3) 0.0212(12) Uani 1 1 d . . . . .
C19 C 0.1125(5) 0.2473(5) 0.5529(3) 0.0276(14) Uani 1 1 d . . . . .
H19 H 0.0460 0.2387 0.5392 0.033 Uiso 1 1 calc R . . . .
C14 C 0.2062(5) 0.6588(6) 0.3795(3) 0.0289(14) Uani 1 1 d . . . . .
H14 H 0.1673 0.6173 0.3443 0.035 Uiso 1 1 calc R . . . .
C30 C 1.0822(5) 0.6853(5) 0.5934(3) 0.0234(12) Uani 1 1 d . . . . .
C21 C 0.2112(6) 0.2120(5) 0.6295(3) 0.0281(14) Uani 1 1 d . . . . .
H21 H 0.2139 0.1806 0.6681 0.034 Uiso 1 1 calc R . . . .
C40 C 1.2612(5) 1.0738(5) 0.4728(3) 0.0247(12) Uani 1 1 d . . . . .
H40 H 1.3253 1.0811 0.4900 0.030 Uiso 1 1 calc R . . . .
C8 C 0.3298(5) 0.6932(5) 0.4658(3) 0.0197(11) Uani 1 1 d . . . . .
C31 C 1.0667(5) 0.7717(5) 0.6140(3) 0.0235(12) Uani 1 1 d . . . . .
H31 H 1.0979 0.8103 0.6515 0.028 Uiso 1 1 calc R . . . .
C20 C 0.1165(5) 0.2044(5) 0.6095(3) 0.0309(15) Uani 1 1 d . . . . .
H20 H 0.0542 0.1695 0.6349 0.037 Uiso 1 1 calc R . . . .
C7 C 0.7007(6) 1.1408(5) 0.6205(3) 0.0294(14) Uani 1 1 d . . . . .
H7 H 0.6643 1.1370 0.6583 0.035 Uiso 1 1 calc R . . . .
C34 C 1.1575(6) 0.5704(6) 0.6048(3) 0.0357(17) Uani 1 1 d . . . . .
H34 H 1.2000 0.5486 0.6275 0.043 Uiso 1 1 calc R . . . .
C3 C 0.5780(5) 0.9451(5) 0.6018(3) 0.0223(12) Uani 1 1 d . . . . .
H3 H 0.5392 0.9361 0.6394 0.027 Uiso 1 1 calc R . . . .
C35 C 1.1465(6) 0.6529(6) 0.6270(3) 0.0318(15) Uani 1 1 d . . . . .
H35 H 1.1815 0.6885 0.6646 0.038 Uiso 1 1 calc R . . . .
C17 C 0.4040(5) 0.2744(5) 0.6094(3) 0.0210(11) Uani 1 1 d . . . . .
H17 H 0.4121 0.2449 0.6473 0.025 Uiso 1 1 calc R . . . .
C36 C 1.0726(5) 1.0093(5) 0.4811(3) 0.0195(11) Uani 1 1 d . . . . .
C25 C 0.5639(5) 0.1795(5) 0.4817(3) 0.0239(12) Uani 1 1 d . . . . .
H25 H 0.5265 0.1727 0.5196 0.029 Uiso 1 1 calc R . . . .
C11 C 0.3180(5) 0.7786(5) 0.4852(3) 0.0248(13) Uani 1 1 d . . . . .
H11 H 0.3550 0.8194 0.5210 0.030 Uiso 1 1 calc R . . . .
C43 C 0.7200(8) 0.7193(8) 0.6470(5) 0.076(3) Uani 1 1 d . . . A 1
H43A H 0.7212 0.7851 0.6327 0.091 Uiso 1 1 calc R . . A 1
H43B H 0.7941 0.7322 0.6446 0.091 Uiso 1 1 calc R . . A 1
C44 C 0.6308(7) 0.6019(8) 0.3582(4) 0.0339(17) Uiso 0.780(5) 1 d . U P B 1
H44A H 0.5594 0.5782 0.3767 0.041 Uiso 0.780(5) 1 calc R . P B 1
H44B H 0.6435 0.5404 0.3590 0.041 Uiso 0.780(5) 1 calc R . P B 1
C37 C 1.0740(5) 1.0538(5) 0.4225(3) 0.0200(11) Uani 1 1 d . . . . .
C38 C 0.9760(5) 1.0449(5) 0.3999(3) 0.0207(11) Uani 1 1 d . . . . .
H38 H 0.9722 1.0721 0.3601 0.025 Uiso 1 1 calc R . . . .
C33 C 1.1090(6) 0.5182(6) 0.5506(4) 0.0334(16) Uani 1 1 d . . . . .
H33 H 1.1189 0.4615 0.5363 0.040 Uiso 1 1 calc R . . . .
C23 C 0.7048(5) 0.2876(5) 0.4084(3) 0.0211(12) Uani 1 1 d . . . . .
C26 C 0.5329(6) 0.0900(5) 0.4432(4) 0.0314(15) Uani 1 1 d . . . . .
H26 H 0.4749 0.0223 0.4553 0.038 Uiso 1 1 calc R . . . .
C10 C 0.2869(5) 0.5430(5) 0.3955(3) 0.0206(11) Uani 1 1 d . . . . .
H10 H 0.2509 0.4993 0.3603 0.025 Uiso 1 1 calc R . . . .
C27 C 0.5872(6) 0.0999(5) 0.3869(3) 0.0295(14) Uani 1 1 d . . . . .
H27 H 0.5647 0.0394 0.3605 0.035 Uiso 1 1 calc R . . . .
C24 C 0.7955(5) 0.3916(5) 0.3931(3) 0.0225(12) Uani 1 1 d . . . . .
H24 H 0.8364 0.4030 0.3561 0.027 Uiso 1 1 calc R . . . .
C22 C 0.6497(5) 0.2781(5) 0.4643(3) 0.0202(11) Uani 1 1 d . . . . .
C39 C 1.1658(5) 1.0199(5) 0.5069(3) 0.0212(11) Uani 1 1 d . . . . .
H39 H 1.1648 0.9909 0.5470 0.025 Uiso 1 1 calc R . . . .
Cl3 Cl 0.7290(2) 0.7069(2) 0.40286(12) 0.0468(8) Uani 0.780(5) 1 d . U P B 1
Cl4 Cl 0.63286(19) 0.6426(2) 0.27975(11) 0.0377(7) Uani 0.780(5) 1 d . U P B 1
Cl2 Cl 0.63948(18) 0.61520(17) 0.59736(9) 0.0452(4) Uani 1 1 d . . . A 1
Cl1 Cl 0.67636(16) 0.69386(19) 0.72578(10) 0.0438(5) Uani 1 1 d . . . A 1
H18 H 0.197(5) 0.328(5) 0.478(3) 0.017(16) Uiso 1 1 d . . . C 1
O44A O 0.6823(19) 0.6154(19) 0.4084(10) 0.0339(17) Uiso 0.220(5) 1 d . . P B 2
H44C H 0.6283 0.5508 0.4124 0.051 Uiso 0.220(5) 1 d G . P B 2
H44D H 0.7365 0.6126 0.3925 0.051 Uiso 0.220(5) 1 d G . P B 2

loop_
_atom_site_aniso_label
_atom_site_aniso_U_11
_atom_site_aniso_U_22
_atom_site_aniso_U_33
_atom_site_aniso_U_23
_atom_site_aniso_U_13
_atom_site_aniso_U_12
Te3 0.01547(17) 0.01449(16) 0.01857(15) 0.00039(12) 0.00240(12) 0.00736(14)
Te5 0.01589(17) 0.01607(17) 0.02154(17) 0.00208(13) -0.00023(13) 0.00796(14)
Te1 0.01827(18) 0.01935(18) 0.01917(16) -0.00354(13) -0.00321(13) 0.01049(14)
Te6 0.01704(17) 0.01707(17) 0.01668(15) 0.00093(12) 0.00244(12) 0.00845(14)
Te2 0.01693(17) 0.01662(17) 0.02031(17) 0.00044(12) 0.00031(12) 0.00778(14)
Te4 0.01637(18) 0.01806(17) 0.02039(16) -0.00347(13) -0.00192(13) 0.00935(14)
O6 0.025(2) 0.035(3) 0.022(2) 0.0044(18) -0.0005(17) 0.017(2)
O4 0.025(2) 0.020(2) 0.027(2) -0.0014(16) 0.0041(17) 0.0090(19)
O2 0.025(2) 0.022(2) 0.0219(19) -0.0030(16) -0.0031(16) 0.0135(19)
O5 0.028(2) 0.028(2) 0.0168(18) -0.0013(16) -0.0020(15) 0.018(2)
O1 0.027(2) 0.018(2) 0.021(2) -0.0019(16) 0.0046(17) 0.0035(18)
O3 0.018(2) 0.031(2) 0.024(2) 0.0027(17) 0.0017(15) 0.0149(18)
N5 0.019(2) 0.023(3) 0.018(2) 0.0026(18) 0.0005(18) 0.010(2)
N3 0.020(2) 0.018(2) 0.021(2) 0.0009(18) 0.0013(18) 0.009(2)
N1 0.020(2) 0.020(2) 0.019(2) -0.0021(17) -0.0024(17) 0.010(2)
N2 0.016(2) 0.018(2) 0.023(2) 0.0029(18) 0.0029(18) 0.009(2)
N6 0.019(2) 0.022(2) 0.019(2) -0.0013(18) 0.0005(17) 0.011(2)
N4 0.019(2) 0.018(2) 0.023(2) 0.0007(18) 0.0001(18) 0.011(2)
C29 0.014(3) 0.019(3) 0.030(3) 0.013(2) 0.009(2) 0.008(2)
C18 0.023(3) 0.014(3) 0.033(3) -0.001(2) 0.004(2) 0.008(2)
C1 0.020(3) 0.021(3) 0.024(3) -0.003(2) -0.009(2) 0.012(2)
C42 0.029(3) 0.021(3) 0.020(3) -0.001(2) 0.007(2) 0.007(3)
C4 0.018(3) 0.021(3) 0.036(3) -0.002(2) -0.004(2) 0.010(2)
C9 0.022(3) 0.027(3) 0.019(2) 0.009(2) 0.006(2) 0.016(3)
C41 0.022(3) 0.021(3) 0.027(3) -0.004(2) 0.008(2) 0.004(2)
C15 0.021(3) 0.017(3) 0.021(3) -0.0039(19) 0.003(2) 0.010(2)
C12 0.029(4) 0.025(3) 0.056(5) 0.020(3) 0.020(3) 0.019(3)
C28 0.042(4) 0.023(3) 0.023(3) -0.007(2) -0.008(3) 0.020(3)
C32 0.020(3) 0.016(3) 0.046(4) 0.010(3) 0.006(3) 0.007(2)
C13 0.029(3) 0.040(4) 0.034(3) 0.014(3) 0.006(3) 0.025(3)
C2 0.026(3) 0.019(3) 0.021(3) -0.006(2) -0.010(2) 0.015(2)
C5 0.025(3) 0.022(3) 0.050(4) 0.002(3) -0.012(3) 0.011(3)
C6 0.039(4) 0.022(3) 0.034(3) -0.007(3) -0.017(3) 0.017(3)
C16 0.018(3) 0.013(2) 0.025(3) -0.004(2) 0.005(2) 0.003(2)
C19 0.017(3) 0.018(3) 0.045(4) -0.006(3) 0.003(3) 0.007(2)
C14 0.027(3) 0.038(4) 0.027(3) 0.013(3) 0.009(2) 0.021(3)
C30 0.018(3) 0.031(3) 0.024(3) 0.012(2) 0.006(2) 0.014(3)
C21 0.029(3) 0.024(3) 0.022(3) -0.003(2) 0.006(2) 0.006(3)
C40 0.020(3) 0.022(3) 0.032(3) -0.007(2) 0.001(2) 0.010(2)
C8 0.013(2) 0.015(3) 0.029(3) 0.007(2) 0.004(2) 0.006(2)
C31 0.025(3) 0.033(3) 0.016(2) 0.003(2) 0.002(2) 0.017(3)
C20 0.019(3) 0.024(3) 0.038(4) -0.007(3) 0.009(3) 0.002(3)
C7 0.044(4) 0.023(3) 0.025(3) -0.010(2) -0.014(3) 0.020(3)
C34 0.032(4) 0.046(4) 0.038(4) 0.022(3) 0.011(3) 0.026(3)
C3 0.026(3) 0.022(3) 0.019(3) -0.003(2) -0.004(2) 0.013(3)
C35 0.026(3) 0.051(5) 0.027(3) 0.015(3) 0.005(2) 0.025(3)
C17 0.023(3) 0.017(3) 0.017(2) 0.0019(19) 0.003(2) 0.006(2)
C36 0.017(3) 0.014(3) 0.023(3) -0.002(2) 0.004(2) 0.004(2)
C25 0.019(3) 0.022(3) 0.033(3) -0.002(2) -0.003(2) 0.012(3)
C11 0.020(3) 0.019(3) 0.037(3) 0.006(2) 0.009(2) 0.011(3)
C43 0.056(6) 0.047(5) 0.078(7) -0.012(5) 0.030(5) -0.009(5)
C37 0.020(3) 0.019(3) 0.019(2) -0.006(2) 0.001(2) 0.009(2)
C38 0.026(3) 0.016(3) 0.016(2) -0.0013(19) 0.000(2) 0.007(2)
C33 0.025(3) 0.027(3) 0.057(4) 0.015(3) 0.012(3) 0.019(3)
C23 0.027(3) 0.023(3) 0.018(2) -0.004(2) -0.005(2) 0.016(3)
C26 0.026(3) 0.014(3) 0.053(4) -0.005(3) -0.017(3) 0.010(3)
C10 0.018(3) 0.025(3) 0.019(2) 0.003(2) 0.001(2) 0.011(2)
C27 0.035(4) 0.025(3) 0.031(3) -0.013(2) -0.012(3) 0.016(3)
C24 0.030(3) 0.026(3) 0.017(2) 0.001(2) -0.001(2) 0.018(3)
C22 0.019(3) 0.018(3) 0.028(3) -0.006(2) -0.006(2) 0.012(2)
C39 0.016(3) 0.018(3) 0.027(3) -0.003(2) 0.002(2) 0.007(2)
Cl3 0.0440(14) 0.069(2) 0.0400(13) -0.0186(12) -0.0157(10) 0.0374(14)
Cl4 0.0292(11) 0.0491(15) 0.0211(10) 0.0034(8) 0.0000(8) 0.0095(10)
Cl2 0.0637(13) 0.0420(10) 0.0357(9) -0.0084(8) -0.0101(8) 0.0308(10)
Cl1 0.0474(12) 0.0611(13) 0.0318(10) -0.0118(8) -0.0063(7) 0.0338(11)

loop_
_atom_type_symbol
_atom_type_description
_atom_type_scat_dispersion_real
_atom_type_scat_dispersion_imag
_atom_type_scat_source
C C 0.0033 0.0016 'International Tables Vol C Tables 4.2.6.8 and 6.1.1.4'
H H 0.0000 0.0000 'International Tables Vol C Tables 4.2.6.8 and 6.1.1.4'
Cl Cl 0.1484 0.1585 'International Tables Vol C Tables 4.2.6.8 and 6.1.1.4'
N N 0.0061 0.0033 'International Tables Vol C Tables 4.2.6.8 and 6.1.1.4'
O O 0.0106 0.0060 'International Tables Vol C Tables 4.2.6.8 and 6.1.1.4'
Te Te -0.5308 1.6751 'International Tables Vol C Tables 4.2.6.8 and 6.1.1.4'

loop_
_geom_angle_atom_site_label_1
_geom_angle_atom_site_label_2
_geom_angle_atom_site_label_3
_geom_angle
O2 Te3 N3 164.65(18)
C15 Te3 O2 88.9(2)
C15 Te3 N3 75.7(2)
O4 Te5 N5 164.10(19)
C29 Te5 O4 88.8(2)
C29 Te5 N5 75.3(2)
O6 Te1 N1 163.62(18)
C1 Te1 O6 88.2(2)
C1 Te1 N1 75.6(2)
O5 Te6 N6 163.93(17)
C36 Te6 O5 88.5(2)
C36 Te6 N6 75.7(2)
O1 Te2 N2 164.70(19)
C8 Te2 O1 89.0(2)
C8 Te2 N2 75.7(2)
O3 Te4 N4 164.60(18)
C22 Te4 O3 88.9(2)
C22 Te4 N4 75.7(2)
N6 O6 Te1 114.5(3)
N4 O4 Te5 115.4(3)
N2 O2 Te3 116.0(3)
N5 O5 Te6 114.3(3)
N1 O1 Te2 116.4(3)
N3 O3 Te4 115.2(3)
O5 N5 Te5 127.0(4)
C31 N5 Te5 115.4(4)
C31 N5 O5 117.6(5)
O3 N3 Te3 126.7(4)
C17 N3 Te3 114.9(4)
C17 N3 O3 118.3(5)
O1 N1 Te1 127.1(3)
C3 N1 Te1 114.7(4)
C3 N1 O1 117.9(5)
O2 N2 Te2 127.2(3)
C10 N2 Te2 114.6(4)
C10 N2 O2 118.1(5)
O6 N6 Te6 126.9(4)
C38 N6 Te6 114.1(4)
C38 N6 O6 118.7(5)
O4 N4 Te4 127.1(3)
C24 N4 Te4 114.8(4)
C24 N4 O4 118.1(5)
C32 C29 Te5 123.9(5)
C32 C29 C30 121.2(6)
C30 C29 Te5 114.9(4)
C15 C18 H18 120(4)
C19 C18 C15 118.4(6)
C19 C18 H18 121(4)
C4 C1 Te1 125.2(5)
C4 C1 C2 119.9(6)
C2 C1 Te1 114.9(5)
C41 C42 H42 119.9
C41 C42 C37 120.1(6)
C37 C42 H42 119.9
C1 C4 H4 120.7
C5 C4 C1 118.6(6)
C5 C4 H4 120.7
C14 C9 C8 120.2(6)
C14 C9 C10 121.7(6)
C8 C9 C10 118.1(5)
C42 C41 H41 120.0
C42 C41 C40 120.0(6)
C40 C41 H41 120.0
C18 C15 Te3 125.3(5)
C18 C15 C16 120.0(6)
C16 C15 Te3 114.7(4)
C13 C12 H12 119.4
C13 C12 C11 121.2(7)
C11 C12 H12 119.4
C23 C28 H28 120.2
C27 C28 H28 120.2
C27 C28 C23 119.6(6)
C29 C32 H32 121.1
C29 C32 C33 117.8(7)
C33 C32 H32 121.1
C12 C13 H13 119.7
C12 C13 C14 120.6(6)
C14 C13 H13 119.7
C1 C2 C7 119.5(6)
C1 C2 C3 118.1(5)
C7 C2 C3 122.4(6)
C4 C5 H5 118.8
C6 C5 C4 122.5(7)
C6 C5 H5 118.8
C5 C6 H6 120.5
C7 C6 C5 119.0(6)
C7 C6 H6 120.5
C15 C16 C21 119.6(6)
C15 C16 C17 118.4(5)
C21 C16 C17 122.0(6)
C18 C19 H19 118.7
C20 C19 C18 122.5(6)
C20 C19 H19 118.7
C9 C14 H14 120.4
C13 C14 C9 119.1(7)
C13 C14 H14 120.4
C29 C30 C31 118.7(5)
C29 C30 C35 118.7(6)
C35 C30 C31 122.6(6)
C16 C21 H21 120.3
C20 C21 C16 119.4(6)
C20 C21 H21 120.3
C41 C40 H40 119.6
C41 C40 C39 120.8(6)
C39 C40 H40 119.6
C9 C8 Te2 115.0(4)
C11 C8 Te2 124.8(5)
C11 C8 C9 120.2(6)
N5 C31 C30 115.8(6)
N5 C31 H31 122.1
C30 C31 H31 122.1
C19 C20 C21 120.0(6)
C19 C20 H20 120.0
C21 C20 H20 120.0
C2 C7 H7 119.7
C6 C7 C2 120.5(6)
C6 C7 H7 119.7
C35 C34 H34 119.2
C35 C34 C33 121.6(6)
C33 C34 H34 119.2
N1 C3 C2 116.5(6)
N1 C3 H3 121.7
C2 C3 H3 121.7
C30 C35 H35 120.3
C34 C35 C30 119.4(7)
C34 C35 H35 120.3
N3 C17 C16 116.1(6)
N3 C17 H17 121.9
C16 C17 H17 121.9
C37 C36 Te6 114.7(4)
C39 C36 Te6 124.6(4)
C39 C36 C37 120.7(5)
C26 C25 H25 120.1
C22 C25 H25 120.1
C22 C25 C26 119.8(6)
C12 C11 H11 120.6
C8 C11 C12 118.7(7)
C8 C11 H11 120.6
H43A C43 H43B 107.8
Cl2 C43 H43A 109.0
Cl2 C43 H43B 109.0
Cl2 C43 Cl1 112.8(5)
Cl1 C43 H43A 109.0
Cl1 C43 H43B 109.0
H44A C44 H44B 108.1
Cl3 C44 H44A 109.5
Cl3 C44 H44B 109.5
Cl3 C44 Cl4 110.8(5)
Cl4 C44 H44A 109.5
Cl4 C44 H44B 109.5
C42 C37 C38 122.6(6)
C36 C37 C42 119.3(6)
C36 C37 C38 118.0(5)
N6 C38 C37 117.2(5)
N6 C38 H38 121.4
C37 C38 H38 121.4
C32 C33 H33 119.4
C34 C33 C32 121.3(7)
C34 C33 H33 119.4
C28 C23 C24 121.9(6)
C22 C23 C28 120.3(6)
C22 C23 C24 117.8(5)
C25 C26 H26 119.9
C25 C26 C27 120.3(6)
C27 C26 H26 119.9
N2 C10 C9 116.6(6)
N2 C10 H10 121.7
C9 C10 H10 121.7
C28 C27 C26 120.2(6)
C28 C27 H27 119.9
C26 C27 H27 119.9
N4 C24 C23 116.4(5)
N4 C24 H24 121.8
C23 C24 H24 121.8
C25 C22 Te4 124.9(5)
C25 C22 C23 119.8(6)
C23 C22 Te4 115.3(4)
C40 C39 H39 120.5
C36 C39 C40 119.0(6)
C36 C39 H39 120.5
H44C O44A H44D 109.4

loop_
_geom_bond_atom_site_label_1
_geom_bond_atom_site_label_2
_geom_bond_distance
Te3 O2 2.201(4)
Te3 N3 2.262(5)
Te3 C15 2.099(6)
Te5 O4 2.185(4)
Te5 N5 2.268(5)
Te5 C29 2.107(6)
Te1 O6 2.189(5)
Te1 N1 2.261(5)
Te1 C1 2.102(6)
Te6 O5 2.189(4)
Te6 N6 2.264(5)
Te6 C36 2.110(6)
Te2 O1 2.178(4)
Te2 N2 2.268(5)
Te2 C8 2.114(6)
Te4 O3 2.190(4)
Te4 N4 2.261(5)
Te4 C22 2.105(6)
O6 N6 1.361(6)
O4 N4 1.363(7)
O2 N2 1.368(7)
O5 N5 1.368(7)
O1 N1 1.375(7)
O3 N3 1.366(7)
N5 C31 1.288(8)
N3 C17 1.293(7)
N1 C3 1.286(7)
N2 C10 1.300(7)
N6 C38 1.289(8)
N4 C24 1.298(8)
C29 C32 1.397(9)
C29 C30 1.403(9)
C18 C15 1.395(9)
C18 C19 1.388(9)
C18 H18 0.88(6)
C1 C4 1.399(9)
C1 C2 1.401(9)
C42 H42 0.9500
C42 C41 1.382(10)
C42 C37 1.405(8)
C4 H4 0.9500
C4 C5 1.388(10)
C9 C14 1.404(9)
C9 C8 1.405(9)
C9 C10 1.447(9)
C41 H41 0.9500
C41 C40 1.393(9)
C15 C16 1.411(9)
C12 H12 0.9500
C12 C13 1.378(11)
C12 C11 1.403(10)
C28 H28 0.9500
C28 C23 1.409(8)
C28 C27 1.384(10)
C32 H32 0.9500
C32 C33 1.405(10)
C13 H13 0.9500
C13 C14 1.383(10)
C2 C7 1.416(8)
C2 C3 1.440(9)
C5 H5 0.9500
C5 C6 1.388(10)
C6 H6 0.9500
C6 C7 1.371(10)
C16 C21 1.413(9)
C16 C17 1.440(9)
C19 H19 0.9500
C19 C20 1.370(10)
C14 H14 0.9500
C30 C31 1.440(9)
C30 C35 1.425(8)
C21 H21 0.9500
C21 C20 1.383(10)
C40 H40 0.9500
C40 C39 1.398(8)
C8 C11 1.388(9)
C31 H31 0.9500
C20 H20 0.9500
C7 H7 0.9500
C34 H34 0.9500
C34 C35 1.362(11)
C34 C33 1.367(11)
C3 H3 0.9500
C35 H35 0.9500
C17 H17 0.9500
C36 C37 1.402(8)
C36 C39 1.389(8)
C25 H25 0.9500
C25 C26 1.402(9)
C25 C22 1.391(9)
C11 H11 0.9500
C43 H43A 0.9900
C43 H43B 0.9900
C43 Cl2 1.727(10)
C43 Cl1 1.769(10)
C44 H44A 0.9900
C44 H44B 0.9900
C44 Cl3 1.751(10)
C44 Cl4 1.770(9)
C37 C38 1.438(9)
C38 H38 0.9500
C33 H33 0.9500
C23 C24 1.451(9)
C23 C22 1.403(9)
C26 H26 0.9500
C26 C27 1.402(10)
C10 H10 0.9500
C27 H27 0.9500
C24 H24 0.9500
C39 H39 0.9500
O44A H44C 0.8699
O44A H44D 0.8701

loop_
_geom_torsion_atom_site_label_1
_geom_torsion_atom_site_label_2
_geom_torsion_atom_site_label_3
_geom_torsion_atom_site_label_4
_geom_torsion
Te3 O2 N2 Te2 12.6(5)
Te3 O2 N2 C10 -168.2(4)
Te3 N3 C17 C16 3.3(7)
Te3 C15 C16 C21 179.2(4)
Te3 C15 C16 C17 -2.2(7)
Te5 O4 N4 Te4 6.7(6)
Te5 O4 N4 C24 -175.5(4)
Te5 N5 C31 C30 1.0(7)
Te5 C29 C32 C33 179.3(5)
Te5 C29 C30 C31 0.7(7)
Te5 C29 C30 C35 -179.5(5)
Te1 O6 N6 Te6 5.5(6)
Te1 O6 N6 C38 179.2(4)
Te1 N1 C3 C2 4.7(7)
Te1 C1 C4 C5 -178.2(5)
Te1 C1 C2 C7 178.3(4)
Te1 C1 C2 C3 -1.3(7)
Te6 O5 N5 Te5 -15.0(5)
Te6 O5 N5 C31 167.0(4)
Te6 N6 C38 C37 -5.4(7)
Te6 C36 C37 C42 -179.1(4)
Te6 C36 C37 C38 3.5(7)
Te6 C36 C39 C40 178.4(4)
Te2 O1 N1 Te1 -11.3(6)
Te2 O1 N1 C3 175.9(4)
Te2 N2 C10 C9 0.2(7)
Te2 C8 C11 C12 -178.6(5)
Te4 O3 N3 Te3 -2.2(6)
Te4 O3 N3 C17 -178.6(4)
Te4 N4 C24 C23 -1.3(7)
O6 N6 C38 C37 -179.9(5)
O4 N4 C24 C23 -179.4(5)
O2 N2 C10 C9 -179.1(5)
O5 N5 C31 C30 179.3(5)
O1 N1 C3 C2 178.4(5)
O3 N3 C17 C16 -179.9(5)
C29 C32 C33 C34 0.0(10)
C29 C30 C31 N5 -1.1(9)
C29 C30 C35 C34 0.1(9)
C18 C15 C16 C21 -2.8(9)
C18 C15 C16 C17 175.8(6)
C18 C19 C20 C21 -2.5(10)
C1 C4 C5 C6 -1.8(10)
C1 C2 C7 C6 1.4(9)
C1 C2 C3 N1 -2.5(9)
C42 C41 C40 C39 1.2(9)
C42 C37 C38 N6 -175.7(6)
C4 C1 C2 C7 -2.4(9)
C4 C1 C2 C3 178.1(5)
C4 C5 C6 C7 0.9(10)
C9 C8 C11 C12 0.0(9)
C41 C42 C37 C36 1.0(9)
C41 C42 C37 C38 178.2(6)
C41 C40 C39 C36 0.4(9)
C15 C18 C19 C20 0.5(10)
C15 C16 C21 C20 0.8(9)
C15 C16 C17 N3 -0.9(8)
C12 C13 C14 C9 -2.0(10)
C28 C23 C24 N4 -179.2(6)
C28 C23 C22 Te4 -179.1(5)
C28 C23 C22 C25 0.3(9)
C32 C29 C30 C31 179.5(6)
C32 C29 C30 C35 -0.6(9)
C13 C12 C11 C8 -0.3(9)
C2 C1 C4 C5 2.5(9)
C5 C6 C7 C2 -0.7(10)
C16 C21 C20 C19 1.9(10)
C19 C18 C15 Te3 180.0(4)
C19 C18 C15 C16 2.1(9)
C14 C9 C8 Te2 178.0(4)
C14 C9 C8 C11 -0.6(9)
C14 C9 C10 N2 -178.0(6)
C30 C29 C32 C33 0.6(9)
C21 C16 C17 N3 177.7(5)
C8 C9 C14 C13 1.7(9)
C8 C9 C10 N2 -0.5(8)
C31 C30 C35 C34 179.9(6)
C7 C2 C3 N1 178.0(6)
C3 C2 C7 C6 -179.0(6)
C35 C30 C31 N5 179.0(6)
C35 C34 C33 C32 -0.6(11)
C17 C16 C21 C20 -177.8(6)
C36 C37 C38 N6 1.5(8)
C25 C26 C27 C28 1.5(10)
C11 C12 C13 C14 1.3(10)
C37 C42 C41 C40 -1.9(9)
C37 C36 C39 C40 -1.3(9)
C33 C34 C35 C30 0.5(11)
C23 C28 C27 C26 -1.3(10)
C26 C25 C22 Te4 179.2(5)
C26 C25 C22 C23 -0.1(9)
C10 C9 C14 C13 179.1(6)
C10 C9 C8 Te2 0.5(7)
C10 C9 C8 C11 -178.1(5)
C27 C28 C23 C24 179.1(6)
C27 C28 C23 C22 0.4(9)
C24 C23 C22 Te4 2.2(7)
C24 C23 C22 C25 -178.4(6)
C22 C25 C26 C27 -0.8(9)
C22 C23 C24 N4 -0.6(8)
C39 C36 C37 C42 0.6(9)
C39 C36 C37 C38 -176.8(5)

loop_
_twin_individual_id
_twin_individual_mass_fraction_refined
1 0.49(2)
2 0.51(2)
